data_4331014
loop_
_publ_author_name
'Aline Arnold'
'Christian Limberg'
'Ramona Metzinger'

_publ_contact_author_address
;
      Institut fuer Chemie
      Humboldt Universitaet zu Berlin
      Brook-Taylor-Str. 2
      12489 Berlin
      Germany
;
_publ_contact_author_email ramona.metzinger@chemie.hu-berlin.de
_publ_contact_author_fax 0049-30-20936966
_publ_contact_author_name 'Ramona Metzinger'
_publ_contact_author_phone 0049-30-20937391
_publ_section_title
;
 Chiral Tripodal Ligand Containing Three N-Heterocyclic Donor Functions
 and Its Copper Complexes: Crystallization of [LCuI]22+/[L2CuII]2+
 Stereoisomers and Tyrosinase Activity
;
_journal_name_full 'Inorganic Chemistry'
_journal_page_first 12210
_journal_page_last 12217
_journal_paper_doi 10.1021/ic301391s
_journal_volume 51
_journal_year 2012
_chemical_formula_moiety '2(C54 H50 Cu N10 O2), 4(F6 P), C2 H3 N'
_chemical_formula_sum 'C110 H103 Cu2 F24 N21 O4 P4'
_chemical_formula_weight 2490.11
_chemical_name_systematic
; 
 ? 
;
_space_group_IT_number 14
_symmetry_cell_setting monoclinic
_symmetry_space_group_name_Hall '-P 2ybc'
_symmetry_space_group_name_H-M 'P 1 21/c 1'
_atom_sites_solution_hydrogens geom
_atom_sites_solution_primary direct
_atom_sites_solution_secondary difmap
_audit_creation_method SHELXL-97
_cell_angle_alpha 90.00
_cell_angle_beta 100.914(4)
_cell_angle_gamma 90.00
_cell_formula_units_Z 2
_cell_length_a 27.2617(17)
_cell_length_b 10.6304(5)
_cell_length_c 19.5032(9)
_cell_measurement_reflns_used 72139
_cell_measurement_temperature 100(2)
_cell_measurement_theta_max 27.21
_cell_measurement_theta_min 2.06
_cell_volume 5549.8(5)
_computing_cell_refinement 'X-AREA (Stoe & Cie, 2002)'
_computing_data_collection 'X-AREA (Stoe & Cie, 2002)'
_computing_data_reduction 'X-RED (Stoe & Cie, 2002)'
_computing_molecular_graphics 'SHELXS97 (Sheldrick, 1997)'
_computing_publication_material 'SHELXS97 (Sheldrick, 1997)'
_computing_structure_refinement 'SHELXL-97 (Sheldrick, 1997)'
_computing_structure_solution 'SHELXS-97 (Sheldrick, 1990)'
_diffrn_ambient_temperature 100(2)
_diffrn_detector_area_resol_mean 6.67
_diffrn_measured_fraction_theta_full 0.998
_diffrn_measured_fraction_theta_max 0.999
_diffrn_measurement_device 'Stoe IPDS-2t diffractometer'
_diffrn_measurement_method '\w-rotation,\w-incr.=1\%,319 exposures'
_diffrn_radiation_collimation '0.5 mm diameter monocapillary'
_diffrn_radiation_monochromator 'planar graphite'
_diffrn_radiation_source 'long fine focus sealed x-ray tube'
_diffrn_radiation_type MoK\a
_diffrn_radiation_wavelength 0.71073
_diffrn_reflns_av_R_equivalents 0.1024
_diffrn_reflns_av_sigmaI/netI 0.0476
_diffrn_reflns_limit_h_max 33
_diffrn_reflns_limit_h_min -33
_diffrn_reflns_limit_k_max 13
_diffrn_reflns_limit_k_min -13
_diffrn_reflns_limit_l_max 24
_diffrn_reflns_limit_l_min -24
_diffrn_reflns_number 72276
_diffrn_reflns_theta_full 25.00
_diffrn_reflns_theta_max 26.00
_diffrn_reflns_theta_min 2.28
_diffrn_standards_decay_% 'no decay'
_diffrn_standards_interval_count 0
_diffrn_standards_interval_time 0
_diffrn_standards_number 0
_exptl_absorpt_coefficient_mu 0.545
_exptl_absorpt_correction_T_max 0.9577
_exptl_absorpt_correction_T_min 0.8894
_exptl_absorpt_correction_type multi-scan
_exptl_absorpt_process_details 'PLATON, 1990'
_exptl_crystal_colour green
_exptl_crystal_density_diffrn 1.490
_exptl_crystal_description needle
_exptl_crystal_F_000 2552
_exptl_crystal_size_max 0.22
_exptl_crystal_size_mid 0.10
_exptl_crystal_size_min 0.08
_refine_diff_density_max 0.715
_refine_diff_density_min -0.672
_refine_diff_density_rms 0.070
_refine_ls_extinction_method none
_refine_ls_goodness_of_fit_ref 1.028
_refine_ls_hydrogen_treatment constr
_refine_ls_matrix_type full
_refine_ls_number_parameters 749
_refine_ls_number_reflns 10892
_refine_ls_number_restraints 1
_refine_ls_restrained_S_all 1.028
_refine_ls_R_factor_all 0.0606
_refine_ls_R_factor_gt 0.0496
_refine_ls_shift/su_max 0.001
_refine_ls_shift/su_mean 0.000
_refine_ls_structure_factor_coef Fsqd
_refine_ls_weighting_details 'calc w=1/[\s^2^(Fo^2^)+(0.0678P)^2^+4.2006P] where P=(Fo^2^+2Fc^2^)/3'
_refine_ls_weighting_scheme calc
_refine_ls_wR_factor_gt 0.1253
_refine_ls_wR_factor_ref 0.1315
_reflns_number_gt 9067
_reflns_number_total 10892
_reflns_threshold_expression >2sigma(I)
_cod_data_source_file ic301391s_si_001_8.cif
_cod_data_source_block aamono_supporting_info_complex1
_cod_database_code 4331014

loop_
_symmetry_equiv_pos_as_xyz
'x, y, z'
'-x, y+1/2, -z+1/2'
'-x, -y, -z'
'x, -y-1/2, z-1/2'

loop_
_atom_site_label
_atom_site_type_symbol
_atom_site_fract_x
_atom_site_fract_y
_atom_site_fract_z
_atom_site_U_iso_or_equiv
_atom_site_adp_type
_atom_site_occupancy
_atom_site_symmetry_multiplicity
_atom_site_calc_flag
_atom_site_refinement_flags
C1 C 0.33877(9) 0.0612(3) 0.48328(13) 0.0282(5) Uani 1 1 d .
C2 C 0.32242(9) 0.0137(2) 0.58598(13) 0.0254(5) Uani 1 1 d .
C3 C 0.37197(9) 0.0394(3) 0.59541(13) 0.0282(5) Uani 1 1 d .
C4 C 0.43194(10) 0.1051(3) 0.51958(16) 0.0430(7) Uani 1 1 d .
H4A H 0.4344 0.1971 0.5187 0.064 Uiso 1 1 calc R
H4B H 0.4373 0.0709 0.4749 0.064 Uiso 1 1 calc R
H4C H 0.4574 0.0717 0.5575 0.064 Uiso 1 1 calc R
C5 C 0.40980(9) 0.0440(3) 0.66114(13) 0.0290(5) Uani 1 1 d .
C6 C 0.44342(10) -0.0538(3) 0.68014(16) 0.0373(6) Uani 1 1 d .
H6A H 0.4434 -0.1243 0.6502 0.045 Uiso 1 1 calc R
C7 C 0.47733(11) -0.0478(3) 0.74339(16) 0.0428(7) Uani 1 1 d .
H7A H 0.5005 -0.1143 0.7565 0.051 Uiso 1 1 calc R
C8 C 0.47727(11) 0.0541(3) 0.78687(15) 0.0409(7) Uani 1 1 d .
H8A H 0.5004 0.0577 0.8299 0.049 Uiso 1 1 calc R
C9 C 0.44384(12) 0.1509(3) 0.76847(15) 0.0421(7) Uani 1 1 d .
H9A H 0.4436 0.2206 0.7989 0.051 Uiso 1 1 calc R
C10 C 0.41043(10) 0.1462(3) 0.70524(14) 0.0351(6) Uani 1 1 d .
H10A H 0.3878 0.2138 0.6921 0.042 Uiso 1 1 calc R
C11 C 0.29415(9) -0.0273(2) 0.63947(13) 0.0264(5) Uani 1 1 d .
C12 C 0.24909(10) 0.0267(3) 0.64652(14) 0.0327(6) Uani 1 1 d .
H12A H 0.2357 0.0942 0.6169 0.039 Uiso 1 1 calc R
C13 C 0.22346(11) -0.0179(3) 0.69683(15) 0.0400(7) Uani 1 1 d .
H13A H 0.1926 0.0191 0.7016 0.048 Uiso 1 1 calc R
C14 C 0.24300(11) -0.1159(3) 0.73982(15) 0.0409(7) Uani 1 1 d .
H14A H 0.2254 -0.1463 0.7740 0.049 Uiso 1 1 calc R
C15 C 0.28772(11) -0.1698(3) 0.73356(15) 0.0388(7) Uani 1 1 d .
H15A H 0.3008 -0.2376 0.7632 0.047 Uiso 1 1 calc R
C16 C 0.31377(10) -0.1253(3) 0.68403(14) 0.0327(6) Uani 1 1 d .
H16A H 0.3450 -0.1615 0.6804 0.039 Uiso 1 1 calc R
C17 C 0.33804(10) 0.0726(3) 0.40540(14) 0.0306(6) Uani 1 1 d .
C18 C 0.36274(10) -0.0483(3) 0.38432(13) 0.0321(6) Uani 1 1 d D
C19 C 0.12392(9) -0.0441(2) 0.45684(12) 0.0221(5) Uani 1 1 d .
C20 C 0.36532(13) -0.2613(3) 0.39318(17) 0.0464(8) Uani 1 1 d .
H20A H 0.3535 -0.3368 0.4104 0.056 Uiso 1 1 calc R
C21 C 0.40300(14) -0.2697(4) 0.35424(18) 0.0539(9) Uani 1 1 d .
H21A H 0.4164 -0.3489 0.3448 0.065 Uiso 1 1 calc R
C22 C 0.42021(13) -0.1602(4) 0.32985(19) 0.0539(9) Uani 1 1 d .
H22A H 0.4456 -0.1627 0.3026 0.065 Uiso 1 1 calc R
C23 C 0.40029(12) -0.0460(3) 0.34534(16) 0.0433(7) Uani 1 1 d D
H23A H 0.4120 0.0311 0.3298 0.052 Uiso 1 1 calc R
C24 C 0.28621(10) 0.0841(3) 0.36124(13) 0.0311(6) Uani 1 1 d .
C25 C 0.31284(13) 0.1628(5) 0.24970(17) 0.0604(11) Uani 1 1 d .
H25A H 0.3397 0.1009 0.2514 0.091 Uiso 1 1 calc R
H25B H 0.3271 0.2436 0.2676 0.091 Uiso 1 1 calc R
H25C H 0.2952 0.1731 0.2013 0.091 Uiso 1 1 calc R
C26 C 0.22707(11) 0.1105(3) 0.26800(14) 0.0386(7) Uani 1 1 d .
H26A H 0.2102 0.1294 0.2219 0.046 Uiso 1 1 calc R
C27 C 0.20597(10) 0.0704(3) 0.32110(13) 0.0309(6) Uani 1 1 d .
H27A H 0.1714 0.0553 0.3188 0.037 Uiso 1 1 calc R
C28 C 0.17161(9) 0.2631(2) 0.43393(13) 0.0252(5) Uani 1 1 d .
C29 C 0.21369(10) 0.2843(3) 0.48608(14) 0.0315(6) Uani 1 1 d .
H29A H 0.2203 0.2300 0.5254 0.038 Uiso 1 1 calc R
C30 C 0.24575(10) 0.3829(3) 0.48115(16) 0.0371(6) Uani 1 1 d .
H30A H 0.2747 0.3950 0.5163 0.044 Uiso 1 1 calc R
C31 C 0.23549(11) 0.4644(3) 0.42442(17) 0.0398(7) Uani 1 1 d .
H31A H 0.2572 0.5329 0.4208 0.048 Uiso 1 1 calc R
C32 C 0.19358(11) 0.4452(3) 0.37348(16) 0.0381(6) Uani 1 1 d .
H32A H 0.1864 0.5016 0.3351 0.046 Uiso 1 1 calc R
C33 C 0.16186(10) 0.3451(3) 0.37755(14) 0.0318(6) Uani 1 1 d .
H33A H 0.1334 0.3323 0.3418 0.038 Uiso 1 1 calc R
C34 C 0.14036(9) 0.1522(2) 0.43720(12) 0.0225(5) Uani 1 1 d .
C35 C 0.09000(9) 0.1380(2) 0.41912(12) 0.0231(5) Uani 1 1 d .
C36 C 0.04991(9) 0.2294(2) 0.39142(12) 0.0232(5) Uani 1 1 d .
C37 C 0.03207(9) 0.3132(2) 0.43603(13) 0.0277(5) Uani 1 1 d .
H37A H 0.0454 0.3116 0.4847 0.033 Uiso 1 1 calc R
C38 C -0.00507(10) 0.3987(3) 0.40949(13) 0.0296(5) Uani 1 1 d .
H38A H -0.0168 0.4559 0.4401 0.035 Uiso 1 1 calc R
C39 C -0.02526(10) 0.4016(2) 0.33858(13) 0.0288(5) Uani 1 1 d .
H39A H -0.0510 0.4597 0.3207 0.035 Uiso 1 1 calc R
C40 C -0.00753(9) 0.3190(2) 0.29417(13) 0.0275(5) Uani 1 1 d .
H40A H -0.0211 0.3209 0.2456 0.033 Uiso 1 1 calc R
C41 C 0.02994(9) 0.2331(2) 0.32004(13) 0.0257(5) Uani 1 1 d .
H41A H 0.0419 0.1769 0.2891 0.031 Uiso 1 1 calc R
C42 C 0.02974(9) -0.0423(3) 0.41725(14) 0.0287(5) Uani 1 1 d .
H42A H 0.0183 -0.0562 0.4614 0.043 Uiso 1 1 calc R
H42B H 0.0308 -0.1228 0.3931 0.043 Uiso 1 1 calc R
H42C H 0.0066 0.0149 0.3878 0.043 Uiso 1 1 calc R
C43 C 0.17806(9) -0.2284(2) 0.50888(12) 0.0249(5) Uani 1 1 d .
C44 C 0.25852(10) -0.2527(3) 0.54194(14) 0.0310(6) Uani 1 1 d .
H44A H 0.2935 -0.2382 0.5486 0.037 Uiso 1 1 calc R
C45 C 0.23662(10) -0.3548(3) 0.56309(14) 0.0341(6) Uani 1 1 d .
H45A H 0.2531 -0.4241 0.5883 0.041 Uiso 1 1 calc R
C46 C 0.15054(11) -0.4404(3) 0.55119(16) 0.0387(7) Uani 1 1 d .
H46A H 0.1357 -0.4761 0.5057 0.058 Uiso 1 1 calc R
H46B H 0.1242 -0.4049 0.5732 0.058 Uiso 1 1 calc R
H46C H 0.1681 -0.5067 0.5811 0.058 Uiso 1 1 calc R
C47 C 0.12722(9) -0.1840(2) 0.47173(12) 0.0228(5) Uani 1 1 d .
C48 C 0.09663(11) -0.1592(3) 0.57830(13) 0.0317(6) Uani 1 1 d .
H48A H 0.1295 -0.1806 0.6058 0.048 Uiso 1 1 calc R
H48B H 0.0705 -0.1883 0.6028 0.048 Uiso 1 1 calc R
H48C H 0.0941 -0.0678 0.5721 0.048 Uiso 1 1 calc R
C49 C 0.11544(9) -0.2512(2) 0.40069(12) 0.0236(5) Uani 1 1 d .
C50 C 0.08353(10) -0.3523(2) 0.38692(13) 0.0284(5) Uani 1 1 d .
H50A H 0.0660 -0.3830 0.4212 0.034 Uiso 1 1 calc R
C51 C 0.07773(10) -0.4083(3) 0.32134(14) 0.0336(6) Uani 1 1 d .
H51A H 0.0564 -0.4790 0.3101 0.040 Uiso 1 1 calc R
C52 C 0.10344(10) -0.3598(3) 0.27303(14) 0.0328(6) Uani 1 1 d .
H52A H 0.1009 -0.3976 0.2284 0.039 Uiso 1 1 calc R
C53 C 0.13294(10) -0.2552(3) 0.29092(13) 0.0312(6) Uani 1 1 d .
H53A H 0.1492 -0.2194 0.2566 0.037 Uiso 1 1 calc R
C54 C 0.35067(12) 0.2964(3) 0.41073(18) 0.0454(7) Uani 1 1 d .
H54A H 0.3170 0.3124 0.3842 0.068 Uiso 1 1 calc R
H54B H 0.3734 0.3621 0.4004 0.068 Uiso 1 1 calc R
H54C H 0.3500 0.2969 0.4608 0.068 Uiso 1 1 calc R
C56 C 0.4806(4) -0.0792(9) -0.0076(5) 0.084(3) Uiso 0.50 1 d P
H56A H 0.4925 -0.0835 -0.0518 0.126 Uiso 0.50 1 calc PR
H56B H 0.5035 -0.0275 0.0257 0.126 Uiso 0.50 1 calc PR
H56C H 0.4472 -0.0416 -0.0156 0.126 Uiso 0.50 1 calc PR
C57 C 0.4785(4) -0.2034(11) 0.0201(6) 0.089(3) Uiso 0.50 1 d P
Cu1 Cu 0.232465(10) -0.01032(3) 0.468468(15) 0.02364(9) Uani 1 1 d .
F1 F 0.34908(8) 0.1299(2) 0.10082(10) 0.0641(6) Uani 1 1 d .
F2 F 0.42378(9) 0.0758(3) 0.07945(13) 0.0874(8) Uani 1 1 d .
F3 F 0.35438(8) -0.0325(2) 0.02892(11) 0.0623(6) Uani 1 1 d .
F4 F 0.41075(11) -0.1235(3) 0.11440(16) 0.0996(10) Uani 1 1 d .
F5 F 0.33704(9) -0.0622(3) 0.13719(14) 0.0881(9) Uani 1 1 d .
F6 F 0.40706(7) 0.0403(2) 0.18451(10) 0.0567(5) Uani 1 1 d .
F7 F 0.11300(6) 0.15947(16) 0.21298(8) 0.0366(4) Uani 1 1 d .
F8 F 0.08911(7) 0.13281(15) 0.09658(8) 0.0396(4) Uani 1 1 d .
F9 F 0.15272(6) 0.26284(19) 0.13774(9) 0.0474(5) Uani 1 1 d .
F10 F 0.07885(6) 0.34350(15) 0.08256(8) 0.0375(4) Uani 1 1 d .
F11 F 0.10286(8) 0.36957(18) 0.19919(9) 0.0518(5) Uani 1 1 d .
F12 F 0.03939(6) 0.23695(17) 0.15661(9) 0.0411(4) Uani 1 1 d .
N1 N 0.30175(8) 0.0274(2) 0.51499(11) 0.0261(4) Uani 1 1 d .
N2 N 0.24289(8) 0.0551(2) 0.37944(11) 0.0285(5) Uani 1 1 d .
N3 N 0.16132(7) 0.03702(19) 0.46068(10) 0.0228(4) Uani 1 1 d .
N4 N 0.22181(8) -0.1721(2) 0.50880(10) 0.0249(4) Uani 1 1 d .
N5 N 0.38218(8) 0.0688(2) 0.53094(11) 0.0302(5) Uani 1 1 d .
N6 N 0.27754(9) 0.1189(3) 0.29299(12) 0.0384(6) Uani 1 1 d .
N7 N 0.18598(8) -0.3409(2) 0.54164(11) 0.0294(5) Uani 1 1 d .
N8 N 0.13984(8) -0.2015(2) 0.35381(11) 0.0270(4) Uani 1 1 d .
N9 N 0.08007(7) 0.01356(19) 0.43159(10) 0.0228(4) Uani 1 1 d .
N10 N 0.4741(4) -0.3026(12) 0.0358(6) 0.120(3) Uiso 0.50 1 d P
N11 N 0.34505(9) -0.1532(2) 0.40757(12) 0.0365(5) Uani 1 1 d .
O1 O 0.36767(7) 0.17594(19) 0.39146(10) 0.0356(4) Uani 1 1 d .
O2 O 0.09036(6) -0.21939(17) 0.51091(9) 0.0263(4) Uani 1 1 d .
P1 P 0.38088(3) 0.00292(9) 0.10652(5) 0.0445(2) Uani 1 1 d .
P2 P 0.09611(2) 0.25194(6) 0.14790(3) 0.02661(15) Uani 1 1 d .

loop_
_atom_site_aniso_label
_atom_site_aniso_U_11
_atom_site_aniso_U_22
_atom_site_aniso_U_33
_atom_site_aniso_U_23
_atom_site_aniso_U_13
_atom_site_aniso_U_12
C1 0.0223(12) 0.0355(14) 0.0264(13) 0.0013(11) 0.0036(10) 0.0000(10)
C2 0.0220(12) 0.0312(13) 0.0217(12) -0.0005(10) 0.0007(9) 0.0023(10)
C3 0.0233(12) 0.0350(14) 0.0254(13) -0.0007(11) 0.0023(10) 0.0026(10)
C4 0.0216(13) 0.066(2) 0.0412(16) 0.0058(15) 0.0070(11) -0.0088(13)
C5 0.0189(12) 0.0390(15) 0.0276(13) -0.0004(11) 0.0003(9) -0.0018(10)
C6 0.0273(14) 0.0398(16) 0.0421(16) -0.0039(13) -0.0004(11) 0.0025(12)
C7 0.0278(14) 0.0522(19) 0.0450(17) 0.0070(15) -0.0021(12) 0.0066(13)
C8 0.0299(14) 0.059(2) 0.0305(14) 0.0044(14) -0.0027(11) -0.0064(13)
C9 0.0442(17) 0.0494(18) 0.0313(15) -0.0058(13) 0.0034(12) -0.0043(14)
C10 0.0321(14) 0.0406(16) 0.0317(14) -0.0010(12) 0.0036(11) 0.0035(12)
C11 0.0233(12) 0.0332(14) 0.0221(12) -0.0015(10) 0.0026(9) -0.0022(10)
C12 0.0291(13) 0.0415(15) 0.0272(13) 0.0000(12) 0.0045(10) 0.0044(11)
C13 0.0318(15) 0.0552(19) 0.0359(15) 0.0001(13) 0.0137(12) 0.0061(13)
C14 0.0401(16) 0.0526(18) 0.0332(15) 0.0057(13) 0.0152(12) 0.0001(14)
C15 0.0412(16) 0.0460(17) 0.0293(14) 0.0058(12) 0.0072(12) 0.0027(13)
C16 0.0272(13) 0.0410(16) 0.0298(13) 0.0021(12) 0.0048(10) 0.0025(11)
C17 0.0248(13) 0.0407(15) 0.0274(13) 0.0062(11) 0.0076(10) -0.0005(11)
C18 0.0275(13) 0.0444(16) 0.0249(13) -0.0001(11) 0.0059(10) 0.0003(11)
C19 0.0232(12) 0.0246(12) 0.0188(11) -0.0007(9) 0.0044(9) 0.0001(9)
C20 0.057(2) 0.0438(18) 0.0414(17) 0.0019(14) 0.0171(15) 0.0031(15)
C21 0.062(2) 0.054(2) 0.052(2) -0.0033(16) 0.0239(17) 0.0126(17)
C22 0.0500(19) 0.067(2) 0.052(2) 0.0043(17) 0.0273(16) 0.0096(17)
C23 0.0389(16) 0.0529(19) 0.0426(17) 0.0056(14) 0.0194(13) 0.0041(14)
C24 0.0278(13) 0.0439(16) 0.0224(12) 0.0052(11) 0.0067(10) 0.0014(11)
C25 0.0436(18) 0.109(3) 0.0311(16) 0.0215(18) 0.0145(14) -0.0013(19)
C26 0.0338(15) 0.0573(19) 0.0233(13) 0.0055(13) 0.0018(11) 0.0060(13)
C27 0.0278(13) 0.0403(15) 0.0232(12) 0.0017(11) 0.0012(10) 0.0028(11)
C28 0.0216(12) 0.0254(13) 0.0285(12) 0.0011(10) 0.0042(9) 0.0005(9)
C29 0.0277(13) 0.0296(14) 0.0344(14) 0.0000(11) -0.0016(11) -0.0001(10)
C30 0.0264(13) 0.0311(14) 0.0502(17) -0.0034(13) -0.0015(12) -0.0011(11)
C31 0.0319(15) 0.0305(15) 0.0587(19) 0.0016(13) 0.0132(13) -0.0057(11)
C32 0.0370(15) 0.0333(15) 0.0452(17) 0.0107(13) 0.0114(12) 0.0006(12)
C33 0.0296(13) 0.0316(14) 0.0333(14) 0.0040(11) 0.0039(11) -0.0014(11)
C34 0.0233(11) 0.0249(12) 0.0185(11) -0.0006(9) 0.0018(9) 0.0010(9)
C35 0.0249(12) 0.0258(12) 0.0184(11) -0.0016(9) 0.0034(9) 0.0002(9)
C36 0.0210(11) 0.0249(12) 0.0225(11) -0.0009(10) 0.0014(9) -0.0011(9)
C37 0.0293(13) 0.0315(14) 0.0207(12) -0.0020(10) 0.0008(10) 0.0013(10)
C38 0.0311(13) 0.0295(13) 0.0278(13) -0.0042(11) 0.0048(10) 0.0035(11)
C39 0.0265(12) 0.0280(13) 0.0305(13) 0.0032(11) 0.0018(10) 0.0022(10)
C40 0.0282(13) 0.0297(13) 0.0224(12) 0.0017(10) -0.0005(9) -0.0019(10)
C41 0.0265(12) 0.0282(13) 0.0222(12) -0.0030(10) 0.0044(9) -0.0004(10)
C42 0.0195(12) 0.0306(13) 0.0357(14) -0.0037(11) 0.0044(10) -0.0022(10)
C43 0.0281(13) 0.0241(12) 0.0220(12) 0.0008(10) 0.0031(9) -0.0001(10)
C44 0.0282(13) 0.0304(14) 0.0311(13) -0.0006(11) -0.0027(10) 0.0040(10)
C45 0.0338(14) 0.0304(14) 0.0346(14) 0.0029(11) -0.0026(11) 0.0047(11)
C46 0.0394(16) 0.0297(14) 0.0458(17) 0.0106(12) 0.0048(13) -0.0003(12)
C47 0.0230(12) 0.0248(12) 0.0218(12) 0.0011(9) 0.0070(9) -0.0009(9)
C48 0.0386(15) 0.0342(14) 0.0244(13) -0.0036(11) 0.0112(11) -0.0016(11)
C49 0.0229(12) 0.0231(12) 0.0243(12) -0.0006(9) 0.0032(9) 0.0025(9)
C50 0.0312(13) 0.0255(13) 0.0281(13) 0.0009(10) 0.0046(10) -0.0010(10)
C51 0.0347(14) 0.0290(14) 0.0346(14) -0.0041(11) 0.0001(11) -0.0016(11)
C52 0.0393(15) 0.0336(15) 0.0237(13) -0.0027(11) 0.0018(11) 0.0045(11)
C53 0.0373(15) 0.0337(14) 0.0230(12) 0.0019(11) 0.0065(10) 0.0024(11)
C54 0.0467(18) 0.0406(17) 0.0525(19) 0.0050(14) 0.0189(15) -0.0041(14)
Cu1 0.01971(16) 0.02878(17) 0.02165(16) 0.00285(12) 0.00192(11) -0.00003(11)
F1 0.0651(13) 0.0741(15) 0.0429(11) -0.0138(10) -0.0155(9) 0.0199(11)
F2 0.0604(14) 0.141(3) 0.0655(15) 0.0071(16) 0.0229(12) -0.0265(16)
F3 0.0586(13) 0.0705(14) 0.0492(11) -0.0207(10) -0.0120(9) 0.0200(11)
F4 0.0885(19) 0.0823(18) 0.105(2) -0.0210(16) -0.0416(16) 0.0350(15)
F5 0.0613(15) 0.117(2) 0.0798(17) 0.0078(15) -0.0031(12) -0.0432(15)
F6 0.0411(10) 0.0774(14) 0.0444(11) 0.0067(10) -0.0103(8) -0.0101(10)
F7 0.0336(8) 0.0500(10) 0.0234(7) 0.0088(7) -0.0016(6) 0.0010(7)
F8 0.0535(10) 0.0350(9) 0.0285(8) -0.0043(7) 0.0026(7) 0.0046(7)
F9 0.0319(9) 0.0698(13) 0.0412(10) 0.0113(9) 0.0085(7) -0.0059(8)
F10 0.0489(10) 0.0340(9) 0.0289(8) 0.0067(7) 0.0057(7) 0.0037(7)
F11 0.0765(14) 0.0430(11) 0.0346(9) -0.0160(8) 0.0074(9) -0.0088(9)
F12 0.0316(9) 0.0520(11) 0.0397(9) 0.0092(8) 0.0069(7) 0.0058(7)
N1 0.0244(10) 0.0314(11) 0.0229(10) 0.0010(9) 0.0051(8) 0.0020(9)
N2 0.0253(11) 0.0354(12) 0.0241(10) 0.0025(9) 0.0028(8) 0.0020(9)
N3 0.0232(10) 0.0239(10) 0.0210(10) -0.0006(8) 0.0032(8) -0.0008(8)
N4 0.0245(10) 0.0255(11) 0.0234(10) 0.0009(8) 0.0008(8) 0.0005(8)
N5 0.0198(10) 0.0430(13) 0.0282(11) 0.0011(10) 0.0055(8) -0.0024(9)
N6 0.0303(12) 0.0600(16) 0.0262(11) 0.0116(11) 0.0087(9) 0.0034(11)
N7 0.0311(11) 0.0273(11) 0.0282(11) 0.0045(9) 0.0015(9) 0.0002(9)
N8 0.0289(11) 0.0291(11) 0.0233(10) 0.0005(9) 0.0061(8) -0.0012(9)
N9 0.0204(10) 0.0253(10) 0.0225(10) -0.0027(8) 0.0035(8) 0.0001(8)
N11 0.0368(13) 0.0433(14) 0.0300(12) 0.0016(10) 0.0079(10) -0.0012(11)
O1 0.0295(10) 0.0408(11) 0.0390(11) 0.0059(9) 0.0126(8) -0.0035(8)
O2 0.0280(9) 0.0281(9) 0.0244(9) -0.0007(7) 0.0091(7) -0.0030(7)
P1 0.0300(4) 0.0552(5) 0.0437(5) -0.0002(4) -0.0046(3) -0.0021(3)
P2 0.0295(3) 0.0295(4) 0.0197(3) -0.0011(3) 0.0017(2) -0.0004(3)

loop_
_atom_type_symbol
_atom_type_description
_atom_type_scat_dispersion_real
_atom_type_scat_dispersion_imag
_atom_type_scat_source
C C 0.0033 0.0016 'International Tables Vol C Tables 4.2.6.8 and 6.1.1.4'
H H 0.0000 0.0000 'International Tables Vol C Tables 4.2.6.8 and 6.1.1.4'
Cu Cu 0.3201 1.2651 'International Tables Vol C Tables 4.2.6.8 and 6.1.1.4'
F F 0.0171 0.0103 'International Tables Vol C Tables 4.2.6.8 and 6.1.1.4'
N N 0.0061 0.0033 'International Tables Vol C Tables 4.2.6.8 and 6.1.1.4'
O O 0.0106 0.0060 'International Tables Vol C Tables 4.2.6.8 and 6.1.1.4'
P P 0.1023 0.0942 'International Tables Vol C Tables 4.2.6.8 and 6.1.1.4'

loop_
_geom_angle_atom_site_label_1
_geom_angle_atom_site_label_2
_geom_angle_atom_site_label_3
_geom_angle
N1 C1 N5 109.7(2)
N1 C1 C17 128.2(2)
N5 C1 C17 121.5(2)
C3 C2 N1 108.5(2)
C3 C2 C11 127.1(2)
N1 C2 C11 124.3(2)
C2 C3 N5 106.9(2)
C2 C3 C5 129.4(2)
N5 C3 C5 123.6(2)
N5 C4 H4A 109.5
N5 C4 H4B 109.5
H4A C4 H4B 109.5
N5 C4 H4C 109.5
H4A C4 H4C 109.5
H4B C4 H4C 109.5
C10 C5 C6 119.5(2)
C10 C5 C3 119.2(2)
C6 C5 C3 121.4(3)
C5 C6 C7 119.7(3)
C5 C6 H6A 120.2
C7 C6 H6A 120.2
C8 C7 C6 120.2(3)
C8 C7 H7A 119.9
C6 C7 H7A 119.9
C7 C8 C9 120.4(3)
C7 C8 H8A 119.8
C9 C8 H8A 119.8
C8 C9 C10 119.7(3)
C8 C9 H9A 120.2
C10 C9 H9A 120.2
C5 C10 C9 120.6(3)
C5 C10 H10A 119.7
C9 C10 H10A 119.7
C12 C11 C16 119.3(2)
C12 C11 C2 122.6(2)
C16 C11 C2 118.1(2)
C11 C12 C13 120.1(3)
C11 C12 H12A 119.9
C13 C12 H12A 119.9
C14 C13 C12 119.9(3)
C14 C13 H13A 120.1
C12 C13 H13A 120.1
C15 C14 C13 120.6(3)
C15 C14 H14A 119.7
C13 C14 H14A 119.7
C14 C15 C16 120.0(3)
C14 C15 H15A 120.0
C16 C15 H15A 120.0
C15 C16 C11 120.1(3)
C15 C16 H16A 119.9
C11 C16 H16A 119.9
O1 C17 C24 109.4(2)
O1 C17 C1 110.6(2)
C24 C17 C1 114.2(2)
O1 C17 C18 107.5(2)
C24 C17 C18 108.9(2)
C1 C17 C18 106.0(2)
N11 C18 C23 123.7(3)
N11 C18 C17 113.8(2)
C23 C18 C17 122.5(3)
N3 C19 N9 110.1(2)
N3 C19 C47 127.6(2)
N9 C19 C47 122.1(2)
N11 C20 C21 123.4(3)
N11 C20 H20A 118.3
C21 C20 H20A 118.3
C22 C21 C20 118.1(3)
C22 C21 H21A 121.0
C20 C21 H21A 121.0
C21 C22 C23 119.5(3)
C21 C22 H22A 120.2
C23 C22 H22A 120.2
C18 C23 C22 117.7(3)
C18 C23 H23A 121.1
C22 C23 H23A 121.1
N2 C24 N6 109.0(2)
N2 C24 C17 127.5(2)
N6 C24 C17 123.4(2)
N6 C25 H25A 109.5
N6 C25 H25B 109.5
H25A C25 H25B 109.5
N6 C25 H25C 109.5
H25A C25 H25C 109.5
H25B C25 H25C 109.5
C27 C26 N6 107.0(2)
C27 C26 H26A 126.5
N6 C26 H26A 126.5
C26 C27 N2 108.7(2)
C26 C27 H27A 125.6
N2 C27 H27A 125.6
C33 C28 C29 118.9(2)
C33 C28 C34 121.0(2)
C29 C28 C34 120.1(2)
C30 C29 C28 120.9(3)
C30 C29 H29A 119.5
C28 C29 H29A 119.5
C29 C30 C31 119.6(3)
C29 C30 H30A 120.2
C31 C30 H30A 120.2
C32 C31 C30 119.7(3)
C32 C31 H31A 120.2
C30 C31 H31A 120.2
C31 C32 C33 120.9(3)
C31 C32 H32A 119.5
C33 C32 H32A 119.5
C32 C33 C28 120.0(3)
C32 C33 H33A 120.0
C28 C33 H33A 120.0
C35 C34 N3 108.6(2)
C35 C34 C28 130.3(2)
N3 C34 C28 121.1(2)
C34 C35 N9 106.5(2)
C34 C35 C36 131.2(2)
N9 C35 C36 122.4(2)
C37 C36 C41 119.2(2)
C37 C36 C35 120.7(2)
C41 C36 C35 120.1(2)
C38 C37 C36 120.1(2)
C38 C37 H37A 119.9
C36 C37 H37A 119.9
C37 C38 C39 120.7(2)
C37 C38 H38A 119.7
C39 C38 H38A 119.7
C40 C39 C38 119.3(2)
C40 C39 H39A 120.3
C38 C39 H39A 120.3
C39 C40 C41 120.6(2)
C39 C40 H40A 119.7
C41 C40 H40A 119.7
C40 C41 C36 120.0(2)
C40 C41 H41A 120.0
C36 C41 H41A 120.0
N9 C42 H42A 109.5
N9 C42 H42B 109.5
H42A C42 H42B 109.5
N9 C42 H42C 109.5
H42A C42 H42C 109.5
H42B C42 H42C 109.5
N4 C43 N7 109.5(2)
N4 C43 C47 126.7(2)
N7 C43 C47 123.4(2)
C45 C44 N4 108.7(2)
C45 C44 H44A 125.6
N4 C44 H44A 125.6
C44 C45 N7 107.4(2)
C44 C45 H45A 126.3
N7 C45 H45A 126.3
N7 C46 H46A 109.5
N7 C46 H46B 109.5
H46A C46 H46B 109.5
N7 C46 H46C 109.5
H46A C46 H46C 109.5
H46B C46 H46C 109.5
O2 C47 C43 109.66(19)
O2 C47 C19 109.88(19)
C43 C47 C19 114.4(2)
O2 C47 C49 108.24(19)
C43 C47 C49 107.64(19)
C19 C47 C49 106.77(19)
O2 C48 H48A 109.5
O2 C48 H48B 109.5
H48A C48 H48B 109.5
O2 C48 H48C 109.5
H48A C48 H48C 109.5
H48B C48 H48C 109.5
N8 C49 C50 123.6(2)
N8 C49 C47 112.7(2)
C50 C49 C47 123.7(2)
C49 C50 C51 118.1(2)
C49 C50 H50A 121.0
C51 C50 H50A 121.0
C52 C51 C50 119.0(3)
C52 C51 H51A 120.5
C50 C51 H51A 120.5
C51 C52 C53 118.5(2)
C51 C52 H52A 120.7
C53 C52 H52A 120.7
N8 C53 C52 123.5(3)
N8 C53 H53A 118.2
C52 C53 H53A 118.2
O1 C54 H54A 109.5
O1 C54 H54B 109.5
H54A C54 H54B 109.5
O1 C54 H54C 109.5
H54A C54 H54C 109.5
H54B C54 H54C 109.5
C57 C56 H56A 109.5
C57 C56 H56B 109.5
H56A C56 H56B 109.5
C57 C56 H56C 109.5
H56A C56 H56C 109.5
H56B C56 H56C 109.5
N10 C57 C56 173.5(13)
N4 Cu1 N2 137.78(9)
N4 Cu1 N1 101.41(9)
N2 Cu1 N1 92.80(9)
N4 Cu1 N3 92.11(9)
N2 Cu1 N3 98.48(9)
N1 Cu1 N3 145.12(9)
C1 N1 C2 106.8(2)
C1 N1 Cu1 125.83(17)
C2 N1 Cu1 127.15(17)
C24 N2 C27 107.4(2)
C24 N2 Cu1 127.50(17)
C27 N2 Cu1 124.97(18)
C19 N3 C34 106.9(2)
C19 N3 Cu1 124.75(17)
C34 N3 Cu1 125.71(16)
C43 N4 C44 106.8(2)
C43 N4 Cu1 126.99(17)
C44 N4 Cu1 126.15(18)
C1 N5 C3 108.1(2)
C1 N5 C4 128.4(2)
C3 N5 C4 123.5(2)
C24 N6 C26 107.9(2)
C24 N6 C25 129.6(2)
C26 N6 C25 122.5(2)
C43 N7 C45 107.5(2)
C43 N7 C46 130.3(2)
C45 N7 C46 122.1(2)
C53 N8 C49 117.2(2)
C19 N9 C35 108.0(2)
C19 N9 C42 127.9(2)
C35 N9 C42 124.0(2)
C20 N11 C18 117.5(3)
C17 O1 C54 114.6(2)
C47 O2 C48 113.45(19)
F4 P1 F2 92.86(18)
F4 P1 F5 90.20(19)
F2 P1 F5 175.90(18)
F4 P1 F3 91.38(13)
F2 P1 F3 91.71(14)
F5 P1 F3 90.95(14)
F4 P1 F1 177.61(18)
F2 P1 F1 89.33(16)
F5 P1 F1 87.57(16)
F3 P1 F1 89.51(11)
F4 P1 F6 89.41(13)
F2 P1 F6 88.32(13)
F5 P1 F6 88.98(13)
F3 P1 F6 179.21(13)
F1 P1 F6 89.70(11)
F11 P2 F12 90.61(11)
F11 P2 F9 91.23(11)
F12 P2 F9 178.15(11)
F11 P2 F10 90.24(10)
F12 P2 F10 90.05(9)
F9 P2 F10 90.14(9)
F11 P2 F7 90.14(10)
F12 P2 F7 89.62(9)
F9 P2 F7 90.18(9)
F10 P2 F7 179.50(11)
F11 P2 F8 179.59(12)
F12 P2 F8 89.11(10)
F9 P2 F8 89.05(10)
F10 P2 F8 90.06(9)
F7 P2 F8 89.56(9)

loop_
_geom_bond_atom_site_label_1
_geom_bond_atom_site_label_2
_geom_bond_distance
C1 N1 1.329(3)
C1 N5 1.362(3)
C1 C17 1.520(4)
C2 C3 1.356(4)
C2 N1 1.400(3)
C2 C11 1.475(4)
C3 N5 1.374(3)
C3 C5 1.486(3)
C4 N5 1.467(3)
C4 H4A 0.9800
C4 H4B 0.9800
C4 H4C 0.9800
C5 C10 1.384(4)
C5 C6 1.389(4)
C6 C7 1.396(4)
C6 H6A 0.9500
C7 C8 1.376(5)
C7 H7A 0.9500
C8 C9 1.376(5)
C8 H8A 0.9500
C9 C10 1.388(4)
C9 H9A 0.9500
C10 H10A 0.9500
C11 C12 1.386(4)
C11 C16 1.397(4)
C12 C13 1.391(4)
C12 H12A 0.9500
C13 C14 1.379(4)
C13 H13A 0.9500
C14 C15 1.373(4)
C14 H14A 0.9500
C15 C16 1.386(4)
C15 H15A 0.9500
C16 H16A 0.9500
C17 O1 1.420(3)
C17 C24 1.514(4)
C17 C18 1.542(4)
C18 N11 1.329(4)
C18 C23 1.386(4)
C19 N3 1.327(3)
C19 N9 1.350(3)
C19 C47 1.515(3)
C20 N11 1.327(4)
C20 C21 1.391(5)
C20 H20A 0.9500
C21 C22 1.373(5)
C21 H21A 0.9500
C22 C23 1.386(5)
C22 H22A 0.9500
C23 H23A 0.9500
C24 N2 1.332(3)
C24 N6 1.358(3)
C25 N6 1.471(4)
C25 H25A 0.9800
C25 H25B 0.9800
C25 H25C 0.9800
C26 C27 1.345(4)
C26 N6 1.373(4)
C26 H26A 0.9500
C27 N2 1.379(3)
C27 H27A 0.9500
C28 C33 1.388(4)
C28 C29 1.400(3)
C28 C34 1.463(3)
C29 C30 1.380(4)
C29 H29A 0.9500
C30 C31 1.391(4)
C30 H30A 0.9500
C31 C32 1.380(4)
C31 H31A 0.9500
C32 C33 1.384(4)
C32 H32A 0.9500
C33 H33A 0.9500
C34 C35 1.360(3)
C34 N3 1.392(3)
C35 N9 1.381(3)
C35 C36 1.486(3)
C36 C37 1.395(4)
C36 C41 1.396(3)
C37 C38 1.386(4)
C37 H37A 0.9500
C38 C39 1.389(4)
C38 H38A 0.9500
C39 C40 1.383(4)
C39 H39A 0.9500
C40 C41 1.391(4)
C40 H40A 0.9500
C41 H41A 0.9500
C42 N9 1.473(3)
C42 H42A 0.9800
C42 H42B 0.9800
C42 H42C 0.9800
C43 N4 1.335(3)
C43 N7 1.354(3)
C43 C47 1.513(3)
C44 C45 1.341(4)
C44 N4 1.381(3)
C44 H44A 0.9500
C45 N7 1.373(3)
C45 H45A 0.9500
C46 N7 1.468(4)
C46 H46A 0.9800
C46 H46B 0.9800
C46 H46C 0.9800
C47 O2 1.423(3)
C47 C49 1.537(3)
C48 O2 1.443(3)
C48 H48A 0.9800
C48 H48B 0.9800
C48 H48C 0.9800
C49 N8 1.337(3)
C49 C50 1.377(3)
C50 C51 1.392(4)
C50 H50A 0.9500
C51 C52 1.377(4)
C51 H51A 0.9500
C52 C53 1.378(4)
C52 H52A 0.9500
C53 N8 1.334(3)
C53 H53A 0.9500
C54 O1 1.436(4)
C54 H54A 0.9800
C54 H54B 0.9800
C54 H54C 0.9800
C56 C57 1.432(14)
C56 H56A 0.9800
C56 H56B 0.9800
C56 H56C 0.9800
C57 N10 1.111(14)
Cu1 N4 1.936(2)
Cu1 N2 1.941(2)
Cu1 N1 1.976(2)
Cu1 N3 1.982(2)
F1 P1 1.597(2)
F2 P1 1.575(2)
F3 P1 1.594(2)
F4 P1 1.564(3)
F5 P1 1.592(3)
F6 P1 1.603(2)
F7 P2 1.6025(16)
F8 P2 1.6030(17)
F9 P2 1.5969(18)
F10 P2 1.6016(16)
F11 P2 1.5902(18)
F12 P2 1.5952(18)

loop_
_geom_torsion_atom_site_label_1
_geom_torsion_atom_site_label_2
_geom_torsion_atom_site_label_3
_geom_torsion_atom_site_label_4
_geom_torsion
N1 C2 C3 N5 0.0(3)
C11 C2 C3 N5 177.5(2)
N1 C2 C3 C5 176.8(3)
C11 C2 C3 C5 -5.7(5)
C2 C3 C5 C10 -75.2(4)
N5 C3 C5 C10 101.1(3)
C2 C3 C5 C6 102.8(4)
N5 C3 C5 C6 -80.9(4)
C10 C5 C6 C7 0.1(4)
C3 C5 C6 C7 -177.9(3)
C5 C6 C7 C8 0.3(5)
C6 C7 C8 C9 0.0(5)
C7 C8 C9 C10 -0.8(5)
C6 C5 C10 C9 -0.9(4)
C3 C5 C10 C9 177.2(3)
C8 C9 C10 C5 1.2(5)
C3 C2 C11 C12 132.9(3)
N1 C2 C11 C12 -50.0(4)
C3 C2 C11 C16 -47.7(4)
N1 C2 C11 C16 129.4(3)
C16 C11 C12 C13 -0.9(4)
C2 C11 C12 C13 178.4(3)
C11 C12 C13 C14 0.1(5)
C12 C13 C14 C15 0.2(5)
C13 C14 C15 C16 0.4(5)
C14 C15 C16 C11 -1.3(4)
C12 C11 C16 C15 1.6(4)
C2 C11 C16 C15 -177.9(3)
N1 C1 C17 O1 143.3(3)
N5 C1 C17 O1 -46.2(3)
N1 C1 C17 C24 19.4(4)
N5 C1 C17 C24 -170.1(3)
N1 C1 C17 C18 -100.4(3)
N5 C1 C17 C18 70.0(3)
O1 C17 C18 N11 166.9(2)
C24 C17 C18 N11 -74.7(3)
C1 C17 C18 N11 48.5(3)
O1 C17 C18 C23 -12.4(3)
C24 C17 C18 C23 106.0(3)
C1 C17 C18 C23 -130.8(3)
N11 C20 C21 C22 0.4(6)
C20 C21 C22 C23 0.9(5)
N11 C18 C23 C22 0.2(5)
C17 C18 C23 C22 179.4(3)
C21 C22 C23 C18 -1.1(5)
O1 C17 C24 N2 -142.4(3)
C1 C17 C24 N2 -17.8(4)
C18 C17 C24 N2 100.4(3)
O1 C17 C24 N6 42.5(4)
C1 C17 C24 N6 167.0(3)
C18 C17 C24 N6 -74.7(3)
N6 C26 C27 N2 0.7(3)
C33 C28 C29 C30 -1.5(4)
C34 C28 C29 C30 175.0(3)
C28 C29 C30 C31 1.6(4)
C29 C30 C31 C32 -0.5(5)
C30 C31 C32 C33 -0.8(5)
C31 C32 C33 C28 0.9(4)
C29 C28 C33 C32 0.2(4)
C34 C28 C33 C32 -176.2(3)
C33 C28 C34 C35 -40.1(4)
C29 C28 C34 C35 143.5(3)
C33 C28 C34 N3 138.7(3)
C29 C28 C34 N3 -37.7(4)
N3 C34 C35 N9 0.0(3)
C28 C34 C35 N9 179.0(2)
N3 C34 C35 C36 179.8(2)
C28 C34 C35 C36 -1.3(4)
C34 C35 C36 C37 -79.8(4)
N9 C35 C36 C37 99.9(3)
C34 C35 C36 C41 99.7(3)
N9 C35 C36 C41 -80.6(3)
C41 C36 C37 C38 0.0(4)
C35 C36 C37 C38 179.5(2)
C36 C37 C38 C39 0.5(4)
C37 C38 C39 C40 -0.7(4)
C38 C39 C40 C41 0.4(4)
C39 C40 C41 C36 0.2(4)
C37 C36 C41 C40 -0.4(4)
C35 C36 C41 C40 -179.9(2)
N4 C44 C45 N7 1.7(3)
N4 C43 C47 O2 -147.9(2)
N7 C43 C47 O2 39.5(3)
N4 C43 C47 C19 -24.0(3)
N7 C43 C47 C19 163.5(2)
N4 C43 C47 C49 94.5(3)
N7 C43 C47 C49 -78.0(3)
N3 C19 C47 O2 137.3(2)
N9 C19 C47 O2 -48.2(3)
N3 C19 C47 C43 13.4(3)
N9 C19 C47 C43 -172.0(2)
N3 C19 C47 C49 -105.6(3)
N9 C19 C47 C49 69.0(3)
O2 C47 C49 N8 164.4(2)
C43 C47 C49 N8 -77.1(2)
C19 C47 C49 N8 46.2(3)
O2 C47 C49 C50 -16.1(3)
C43 C47 C49 C50 102.3(3)
C19 C47 C49 C50 -134.4(2)
N8 C49 C50 C51 2.2(4)
C47 C49 C50 C51 -177.2(2)
C49 C50 C51 C52 -0.8(4)
C50 C51 C52 C53 -1.7(4)
C51 C52 C53 N8 3.2(4)
N5 C1 N1 C2 0.4(3)
C17 C1 N1 C2 171.8(3)
N5 C1 N1 Cu1 -174.68(17)
C17 C1 N1 Cu1 -3.3(4)
C3 C2 N1 C1 -0.2(3)
C11 C2 N1 C1 -177.8(2)
C3 C2 N1 Cu1 174.76(18)
C11 C2 N1 Cu1 -2.8(4)
N4 Cu1 N1 C1 128.9(2)
N2 Cu1 N1 C1 -11.2(2)
N3 Cu1 N1 C1 -120.3(2)
N4 Cu1 N1 C2 -45.2(2)
N2 Cu1 N1 C2 174.8(2)
N3 Cu1 N1 C2 65.6(3)
N6 C24 N2 C27 0.7(3)
C17 C24 N2 C27 -175.0(3)
N6 C24 N2 Cu1 176.01(19)
C17 C24 N2 Cu1 0.3(4)
C26 C27 N2 C24 -0.9(3)
C26 C27 N2 Cu1 -176.3(2)
N4 Cu1 N2 C24 -97.7(3)
N1 Cu1 N2 C24 12.7(2)
N3 Cu1 N2 C24 159.6(2)
N4 Cu1 N2 C27 76.8(3)
N1 Cu1 N2 C27 -172.8(2)
N3 Cu1 N2 C27 -25.9(2)
N9 C19 N3 C34 0.4(3)
C47 C19 N3 C34 175.5(2)
N9 C19 N3 Cu1 -161.86(15)
C47 C19 N3 Cu1 13.2(3)
C35 C34 N3 C19 -0.3(3)
C28 C34 N3 C19 -179.3(2)
C35 C34 N3 Cu1 161.78(16)
C28 C34 N3 Cu1 -17.3(3)
N4 Cu1 N3 C19 -24.3(2)
N2 Cu1 N3 C19 114.7(2)
N1 Cu1 N3 C19 -137.82(19)
N4 Cu1 N3 C34 176.73(19)
N2 Cu1 N3 C34 -44.3(2)
N1 Cu1 N3 C34 63.2(3)
N7 C43 N4 C44 0.7(3)
C47 C43 N4 C44 -172.7(2)
N7 C43 N4 Cu1 179.49(16)
C47 C43 N4 Cu1 6.1(4)
C45 C44 N4 C43 -1.5(3)
C45 C44 N4 Cu1 179.69(19)
N2 Cu1 N4 C43 -89.8(2)
N1 Cu1 N4 C43 162.9(2)
N3 Cu1 N4 C43 15.3(2)
N2 Cu1 N4 C44 88.7(2)
N1 Cu1 N4 C44 -18.5(2)
N3 Cu1 N4 C44 -166.2(2)
N1 C1 N5 C3 -0.4(3)
C17 C1 N5 C3 -172.5(2)
N1 C1 N5 C4 -178.6(3)
C17 C1 N5 C4 9.4(4)
C2 C3 N5 C1 0.3(3)
C5 C3 N5 C1 -176.8(3)
C2 C3 N5 C4 178.5(3)
C5 C3 N5 C4 1.5(4)
N2 C24 N6 C26 -0.3(4)
C17 C24 N6 C26 175.6(3)
N2 C24 N6 C25 177.9(3)
C17 C24 N6 C25 -6.2(5)
C27 C26 N6 C24 -0.2(4)
C27 C26 N6 C25 -178.6(3)
N4 C43 N7 C45 0.3(3)
C47 C43 N7 C45 174.0(2)
N4 C43 N7 C46 -175.6(3)
C47 C43 N7 C46 -1.9(4)
C44 C45 N7 C43 -1.3(3)
C44 C45 N7 C46 175.1(2)
C52 C53 N8 C49 -1.8(4)
C50 C49 N8 C53 -0.9(4)
C47 C49 N8 C53 178.5(2)
N3 C19 N9 C35 -0.4(3)
C47 C19 N9 C35 -175.8(2)
N3 C19 N9 C42 178.2(2)
C47 C19 N9 C42 2.8(4)
C34 C35 N9 C19 0.2(3)
C36 C35 N9 C19 -179.6(2)
C34 C35 N9 C42 -178.4(2)
C36 C35 N9 C42 1.8(4)
C21 C20 N11 C18 -1.3(5)
C23 C18 N11 C20 1.0(4)
C17 C18 N11 C20 -178.3(3)
C24 C17 O1 C54 64.1(3)
C1 C17 O1 C54 -62.5(3)
C18 C17 O1 C54 -177.8(2)
C43 C47 O2 C48 64.5(3)
C19 C47 O2 C48 -62.1(2)
C49 C47 O2 C48 -178.31(19)
